data_4514863
loop_
_publ_author_name
'Steinlechner, Christoph'
'Roesel, Arend F.'
'Oberem, Elisabeth'
'P\"apcke, Ayla'
'Rockstroh, Nils'
'Gloaguen, Fr\'ed\'eric'
'Lochbrunner, Stefan'
'Ludwig, Ralf'
'Spannenberg, Anke'
'Junge, Henrik'
'Francke, Robert'
'Beller, Matthias'

_publ_section_title
;
 Selective Earth-Abundant System for CO2 Reduction: Comparing Photo- and
 Electrocatalytic Processes
;
_journal_issue 3
_journal_name_full 'ACS Catalysis'
_journal_page_first 2091
_journal_paper_doi 10.1021/acscatal.8b03548
_journal_volume 9
_journal_year 2019
_chemical_formula_sum 'C13 H12 Br Mn N2 O4'
_chemical_formula_weight 395.10
_space_group_crystal_system monoclinic
_space_group_IT_number 14
_space_group_name_Hall '-P 2ybc'
_space_group_name_H-M_alt 'P 1 21/c 1'
_symmetry_space_group_name_Hall '-P 2ybc'
_symmetry_space_group_name_H-M 'P 1 21/c 1'
_atom_sites_solution_hydrogens geom
_audit_creation_method SHELXL-2014/7
_cell_angle_alpha 90
_cell_angle_beta 105.0149(7)
_cell_angle_gamma 90
_cell_formula_units_Z 4
_cell_length_a 11.0710(5)
_cell_length_b 10.4143(5)
_cell_length_c 13.4557(6)
_cell_measurement_reflns_used 9801
_cell_measurement_temperature 150(2)
_cell_measurement_theta_max 30.40
_cell_measurement_theta_min 2.51
_cell_volume 1498.43(12)
_computing_cell_refinement 'SAINT (Bruker, 2013)'
_computing_data_collection 'APEX2 (Bruker, 2014)'
_computing_data_reduction SAINT
_computing_structure_refinement 'SHELXL-2014/7 (Sheldrick, 2015)'
_computing_structure_solution 'SHELXS-97 (Sheldrick, 2008)'
_diffrn_ambient_temperature 150(2)
_diffrn_detector_area_resol_mean 8.3333
_diffrn_measured_fraction_theta_full 1.000
_diffrn_measured_fraction_theta_max 1.000
_diffrn_measurement_device_type 'Bruker APEX-II CCD'
_diffrn_measurement_method '\f and \w scans'
_diffrn_radiation_type MoK\a
_diffrn_radiation_wavelength 0.71073
_diffrn_reflns_av_R_equivalents 0.0208
_diffrn_reflns_av_unetI/netI 0.0145
_diffrn_reflns_Laue_measured_fraction_full 1.000
_diffrn_reflns_Laue_measured_fraction_max 1.000
_diffrn_reflns_limit_h_max 14
_diffrn_reflns_limit_h_min -14
_diffrn_reflns_limit_k_max 11
_diffrn_reflns_limit_k_min -13
_diffrn_reflns_limit_l_max 16
_diffrn_reflns_limit_l_min -17
_diffrn_reflns_number 18123
_diffrn_reflns_point_group_measured_fraction_full 1.000
_diffrn_reflns_point_group_measured_fraction_max 1.000
_diffrn_reflns_theta_full 25.242
_diffrn_reflns_theta_max 26.997
_diffrn_reflns_theta_min 1.904
_diffrn_source 'fine-focus sealed tube'
_exptl_absorpt_coefficient_mu 3.563
_exptl_absorpt_correction_T_max 0.60
_exptl_absorpt_correction_T_min 0.50
_exptl_absorpt_correction_type multi-scan
_exptl_absorpt_process_details 'SADABS (Bruker, 2014)'
_exptl_crystal_colour yellow-orange
_exptl_crystal_density_diffrn 1.751
_exptl_crystal_description prism
_exptl_crystal_F_000 784
_exptl_crystal_size_max 0.268
_exptl_crystal_size_mid 0.234
_exptl_crystal_size_min 0.160
_refine_diff_density_max 0.305
_refine_diff_density_min -0.264
_refine_diff_density_rms 0.052
_refine_ls_extinction_method none
_refine_ls_goodness_of_fit_ref 1.124
_refine_ls_hydrogen_treatment constr
_refine_ls_matrix_type full
_refine_ls_number_parameters 202
_refine_ls_number_reflns 3277
_refine_ls_number_restraints 4
_refine_ls_restrained_S_all 1.124
_refine_ls_R_factor_all 0.0255
_refine_ls_R_factor_gt 0.0223
_refine_ls_shift/su_max 0.001
_refine_ls_shift/su_mean 0.000
_refine_ls_structure_factor_coef Fsqd
_refine_ls_weighting_details 'w=1/[\s^2^(Fo^2^)+(0.0109P)^2^+1.6535P] where P=(Fo^2^+2Fc^2^)/3'
_refine_ls_weighting_scheme calc
_refine_ls_wR_factor_gt 0.0491
_refine_ls_wR_factor_ref 0.0501
_reflns_Friedel_coverage 0.000
_reflns_number_gt 2988
_reflns_number_total 3277
_reflns_threshold_expression 'I > 2\s(I)'
_cod_data_source_file cs8b03548_si_002.cif
_cod_data_source_block AX1351
_cod_database_code 4514863
_shelx_shelxl_version_number 2014/7
_shelx_space_group_comment
;
The symmetry employed for this shelxl refinement is uniquely defined
by the following loop, which should always be used as a source of
symmetry information in preference to the above space-group names.
They are only intended as comments.
;

loop_
_space_group_symop_operation_xyz
'x, y, z'
'-x, y+1/2, -z+1/2'
'-x, -y, -z'
'x, -y-1/2, z-1/2'

loop_
_atom_site_label
_atom_site_type_symbol
_atom_site_fract_x
_atom_site_fract_y
_atom_site_fract_z
_atom_site_U_iso_or_equiv
_atom_site_adp_type
_atom_site_occupancy
_atom_site_site_symmetry_order
_atom_site_calc_flag
_atom_site_refinement_flags_posn
_atom_site_refinement_flags_adp
_atom_site_refinement_flags_occupancy
_atom_site_disorder_assembly
_atom_site_disorder_group
C1 C 0.69584(17) -0.03542(19) 0.40498(15) 0.0195(4) Uani 1 1 d . . . . .
C2 C 0.6385(2) 0.1195(2) 0.4962(2) 0.0357(6) Uani 1 1 d . . . . .
H2A H 0.6931 0.1385 0.5654 0.043 Uiso 1 1 calc R U . . .
H2B H 0.5539 0.1538 0.4919 0.043 Uiso 1 1 calc R U . . .
C3 C 0.69255(18) 0.17944(19) 0.41165(16) 0.0217(4) Uani 1 1 d . . . . .
C4 C 0.80393(19) 0.26518(19) 0.45808(15) 0.0231(4) Uani 1 1 d . . . . .
H4A H 0.8701 0.2141 0.5035 0.035 Uiso 1 1 calc R U . . .
H4B H 0.7781 0.3340 0.4978 0.035 Uiso 1 1 calc R U . . .
H4C H 0.8355 0.3027 0.4029 0.035 Uiso 1 1 calc R U . . .
C5 C 0.5931(2) 0.2488(2) 0.3304(2) 0.0381(6) Uani 1 1 d . . . . .
H5A H 0.6294 0.2793 0.2756 0.057 Uiso 1 1 calc R U . . .
H5B H 0.5616 0.3222 0.3618 0.057 Uiso 1 1 calc R U . . .
H5C H 0.5240 0.1898 0.3014 0.057 Uiso 1 1 calc R U . . .
C6 C 0.71915(17) -0.16410(19) 0.37162(15) 0.0197(4) Uani 1 1 d . . . . .
C7 C 0.68123(19) -0.2764(2) 0.40857(17) 0.0263(4) Uani 1 1 d . . . . .
H7 H 0.6381 -0.2748 0.4611 0.032 Uiso 1 1 calc R U . . .
C8 C 0.7074(2) -0.3913(2) 0.36733(19) 0.0319(5) Uani 1 1 d . . . . .
H8 H 0.6829 -0.4705 0.3912 0.038 Uiso 1 1 calc R U . . .
C9 C 0.7697(2) -0.3892(2) 0.29100(19) 0.0317(5) Uani 1 1 d . . . . .
H9 H 0.7880 -0.4672 0.2612 0.038 Uiso 1 1 calc R U . . .
C10 C 0.80561(19) -0.2724(2) 0.25795(17) 0.0259(4) Uani 1 1 d . . . . .
H10 H 0.8483 -0.2721 0.2051 0.031 Uiso 1 1 calc R U . . .
Mn1 Mn 0.82999(2) 0.02332(3) 0.25883(2) 0.01519(7) Uani 1 1 d D . . . .
N1 N 0.73373(14) 0.06216(15) 0.36551(12) 0.0168(3) Uani 1 1 d . . . . .
N2 N 0.78227(14) -0.16006(15) 0.29781(12) 0.0187(3) Uani 1 1 d . . . . .
O1 O 0.63317(13) -0.01872(14) 0.47685(11) 0.0271(3) Uani 1 1 d . . . . .
C11 C 0.90270(18) -0.0292(2) 0.15933(15) 0.0219(4) Uani 1 1 d . . . . .
O2 O 0.94799(15) -0.05976(17) 0.09596(12) 0.0352(4) Uani 1 1 d . . . . .
C12 C 0.85592(17) 0.1874(2) 0.22966(14) 0.0200(4) Uani 1 1 d . . . . .
O3 O 0.87531(14) 0.29218(14) 0.21249(11) 0.0296(3) Uani 1 1 d . . . . .
Br1A Br 0.62772(2) 0.02433(2) 0.12047(2) 0.02234(7) Uani 0.9562(10) 1 d D . P A 1
C13A C 0.9795(2) 0.02631(19) 0.35465(16) 0.0179(4) Uani 0.9562(10) 1 d D . P A 1
O4A O 1.0766(2) 0.03594(19) 0.41077(15) 0.0321(4) Uani 0.9562(10) 1 d D . P A 1
Br1B Br 1.0304(4) 0.0352(7) 0.3981(4) 0.02234(7) Uani 0.0438(10) 1 d D . P A 2
C13B C 0.6837(14) 0.050(4) 0.1622(18) 0.0179(4) Uani 0.0438(10) 1 d D . P A 2
O4B O 0.5858(16) 0.066(4) 0.109(2) 0.0321(4) Uani 0.0438(10) 1 d D . P A 2

loop_
_atom_site_aniso_label
_atom_site_aniso_U_11
_atom_site_aniso_U_22
_atom_site_aniso_U_33
_atom_site_aniso_U_23
_atom_site_aniso_U_13
_atom_site_aniso_U_12
C1 0.0160(8) 0.0218(10) 0.0215(9) -0.0007(8) 0.0062(7) -0.0023(7)
C2 0.0431(13) 0.0270(12) 0.0480(14) -0.0160(11) 0.0315(11) -0.0133(10)
C3 0.0202(9) 0.0176(10) 0.0285(10) -0.0069(8) 0.0085(8) -0.0003(7)
C4 0.0278(10) 0.0186(10) 0.0244(10) -0.0045(8) 0.0094(8) -0.0045(8)
C5 0.0272(11) 0.0327(13) 0.0479(14) -0.0113(11) -0.0018(10) 0.0129(10)
C6 0.0166(9) 0.0179(10) 0.0242(10) 0.0011(8) 0.0043(7) -0.0006(7)
C7 0.0249(10) 0.0239(11) 0.0310(11) 0.0051(9) 0.0090(9) -0.0016(8)
C8 0.0310(11) 0.0165(10) 0.0474(14) 0.0072(10) 0.0089(10) -0.0006(8)
C9 0.0307(11) 0.0163(10) 0.0478(14) -0.0021(10) 0.0097(10) 0.0027(9)
C10 0.0260(10) 0.0194(10) 0.0339(11) -0.0037(9) 0.0108(9) 0.0026(8)
Mn1 0.01526(14) 0.01416(14) 0.01654(14) 0.00037(11) 0.00478(10) -0.00077(10)
N1 0.0145(7) 0.0160(8) 0.0196(8) -0.0023(6) 0.0039(6) 0.0004(6)
N2 0.0168(7) 0.0158(8) 0.0228(8) 0.0002(6) 0.0040(6) 0.0005(6)
O1 0.0299(8) 0.0244(8) 0.0337(8) -0.0057(6) 0.0205(6) -0.0074(6)
C11 0.0198(9) 0.0213(10) 0.0237(9) 0.0031(8) 0.0040(8) 0.0005(8)
O2 0.0367(9) 0.0453(10) 0.0282(8) -0.0006(7) 0.0169(7) 0.0085(7)
C12 0.0183(9) 0.0257(11) 0.0152(9) -0.0006(8) 0.0026(7) -0.0010(8)
O3 0.0411(9) 0.0203(8) 0.0271(8) 0.0035(6) 0.0082(7) -0.0079(6)
Br1A 0.01762(12) 0.02645(12) 0.02086(11) 0.00003(9) 0.00119(8) -0.00279(8)
C13A 0.0208(11) 0.0136(9) 0.0232(10) 0.0021(9) 0.0130(9) 0.0010(8)
O4A 0.0212(9) 0.0387(11) 0.0330(9) 0.0004(8) 0.0008(8) -0.0004(9)
Br1B 0.01762(12) 0.02645(12) 0.02086(11) 0.00003(9) 0.00119(8) -0.00279(8)
C13B 0.0208(11) 0.0136(9) 0.0232(10) 0.0021(9) 0.0130(9) 0.0010(8)
O4B 0.0212(9) 0.0387(11) 0.0330(9) 0.0004(8) 0.0008(8) -0.0004(9)

loop_
_atom_type_symbol
_atom_type_description
_atom_type_scat_dispersion_real
_atom_type_scat_dispersion_imag
_atom_type_scat_source
C C 0.0033 0.0016 'International Tables Vol C Tables 4.2.6.8 and 6.1.1.4'
H H 0.0000 0.0000 'International Tables Vol C Tables 4.2.6.8 and 6.1.1.4'
N N 0.0061 0.0033 'International Tables Vol C Tables 4.2.6.8 and 6.1.1.4'
O O 0.0106 0.0060 'International Tables Vol C Tables 4.2.6.8 and 6.1.1.4'
Mn Mn 0.3368 0.7283 'International Tables Vol C Tables 4.2.6.8 and 6.1.1.4'
Br Br -0.2901 2.4595 'International Tables Vol C Tables 4.2.6.8 and 6.1.1.4'

loop_
_geom_angle_atom_site_label_1
_geom_angle_atom_site_label_2
_geom_angle_atom_site_label_3
_geom_angle
N1 C1 O1 119.21(18)
N1 C1 C6 120.26(17)
O1 C1 C6 120.52(17)
O1 C2 C3 105.75(16)
O1 C2 H2A 110.6
C3 C2 H2A 110.6
O1 C2 H2B 110.6
C3 C2 H2B 110.6
H2A C2 H2B 108.7
N1 C3 C5 109.42(16)
N1 C3 C4 110.41(15)
C5 C3 C4 112.10(18)
N1 C3 C2 101.16(16)
C5 C3 C2 111.99(19)
C4 C3 C2 111.23(17)
C3 C4 H4A 109.5
C3 C4 H4B 109.5
H4A C4 H4B 109.5
C3 C4 H4C 109.5
H4A C4 H4C 109.5
H4B C4 H4C 109.5
C3 C5 H5A 109.5
C3 C5 H5B 109.5
H5A C5 H5B 109.5
C3 C5 H5C 109.5
H5A C5 H5C 109.5
H5B C5 H5C 109.5
N2 C6 C7 123.63(19)
N2 C6 C1 111.31(16)
C7 C6 C1 125.06(18)
C6 C7 C8 118.4(2)
C6 C7 H7 120.8
C8 C7 H7 120.8
C9 C8 C7 118.9(2)
C9 C8 H8 120.5
C7 C8 H8 120.5
C8 C9 C10 119.5(2)
C8 C9 H9 120.2
C10 C9 H9 120.2
N2 C10 C9 122.4(2)
N2 C10 H10 118.8
C9 C10 H10 118.8
C12 Mn1 C11 89.94(9)
C12 Mn1 C13A 88.33(9)
C11 Mn1 C13A 91.83(8)
C12 Mn1 C13B 82.0(13)
C11 Mn1 C13B 90.1(11)
C12 Mn1 N1 96.17(8)
C11 Mn1 N1 172.61(8)
C13A Mn1 N1 92.49(7)
C13B Mn1 N1 86.7(10)
C12 Mn1 N2 173.53(8)
C11 Mn1 N2 95.69(8)
C13A Mn1 N2 94.64(8)
C13B Mn1 N2 94.8(13)
N1 Mn1 N2 77.98(6)
C12 Mn1 Br1B 87.46(18)
C11 Mn1 Br1B 95.19(17)
C13B Mn1 Br1B 168.2(14)
N1 Mn1 Br1B 89.24(17)
N2 Mn1 Br1B 95.16(18)
C12 Mn1 Br1A 89.79(6)
C11 Mn1 Br1A 86.29(6)
C13A Mn1 Br1A 177.34(6)
N1 Mn1 Br1A 89.58(4)
N2 Mn1 Br1A 87.42(4)
C1 N1 C3 108.15(15)
C1 N1 Mn1 115.24(13)
C3 N1 Mn1 136.61(13)
C10 N2 C6 117.12(17)
C10 N2 Mn1 127.71(14)
C6 N2 Mn1 115.17(13)
C1 O1 C2 104.62(15)
O2 C11 Mn1 178.61(19)
O3 C12 Mn1 178.38(18)
O4A C13A Mn1 174.58(18)
O4B C13B Mn1 173(2)

loop_
_geom_bond_atom_site_label_1
_geom_bond_atom_site_label_2
_geom_bond_distance
C1 N1 1.267(3)
C1 O1 1.339(2)
C1 C6 1.457(3)
C2 O1 1.461(3)
C2 C3 1.548(3)
C2 H2A 0.9900
C2 H2B 0.9900
C3 N1 1.494(2)
C3 C5 1.519(3)
C3 C4 1.520(3)
C4 H4A 0.9800
C4 H4B 0.9800
C4 H4C 0.9800
C5 H5A 0.9800
C5 H5B 0.9800
C5 H5C 0.9800
C6 N2 1.355(2)
C6 C7 1.378(3)
C7 C8 1.381(3)
C7 H7 0.9500
C8 C9 1.378(3)
C8 H8 0.9500
C9 C10 1.388(3)
C9 H9 0.9500
C10 N2 1.340(3)
C10 H10 0.9500
Mn1 C12 1.793(2)
Mn1 C11 1.816(2)
Mn1 C13A 1.816(2)
Mn1 C13B 1.817(3)
Mn1 N1 2.0378(16)
Mn1 N2 2.0844(16)
Mn1 Br1B 2.509(2)
Mn1 Br1A 2.5141(3)
C11 O2 1.141(2)
C12 O3 1.147(2)
C13A O4A 1.147(4)
C13B O4B 1.147(4)

loop_
_geom_torsion_atom_site_label_1
_geom_torsion_atom_site_label_2
_geom_torsion_atom_site_label_3
_geom_torsion_atom_site_label_4
_geom_torsion
O1 C2 C3 N1 -10.1(2)
O1 C2 C3 C5 106.3(2)
O1 C2 C3 C4 -127.38(19)
N1 C1 C6 N2 -0.1(2)
O1 C1 C6 N2 179.21(16)
N1 C1 C6 C7 -179.37(19)
O1 C1 C6 C7 0.0(3)
N2 C6 C7 C8 -0.9(3)
C1 C6 C7 C8 178.28(19)
C6 C7 C8 C9 -0.2(3)
C7 C8 C9 C10 0.6(3)
C8 C9 C10 N2 0.2(3)
O1 C1 N1 C3 -1.4(2)
C6 C1 N1 C3 177.97(17)
O1 C1 N1 Mn1 179.11(13)
C6 C1 N1 Mn1 -1.5(2)
C5 C3 N1 C1 -111.10(19)
C4 C3 N1 C1 125.07(18)
C2 C3 N1 C1 7.2(2)
C5 C3 N1 Mn1 68.3(2)
C4 C3 N1 Mn1 -55.6(2)
C2 C3 N1 Mn1 -173.43(15)
C9 C10 N2 C6 -1.2(3)
C9 C10 N2 Mn1 179.51(16)
C7 C6 N2 C10 1.6(3)
C1 C6 N2 C10 -177.68(17)
C7 C6 N2 Mn1 -179.04(15)
C1 C6 N2 Mn1 1.70(19)
N1 C1 O1 C2 -5.6(2)
C6 C1 O1 C2 175.04(18)
C3 C2 O1 C1 9.7(2)
